data_2217132
loop_
_publ_author_name
'Poto\<c\<n\'ak, Ivan'
'Vavra, Martin'
'Steinborn, Dirk'
'Wagner, Christoph'

_publ_section_title
;
 Tris(propane-1,2-diamine-\k^2^<i>N</i>,<i>N</i>')nickel(II)
 tetracyanidoplatinate(II)
;
_journal_coeditor_code HY2111
_journal_issue 1
_journal_name_full 'Acta Crystallographica Section E'
_journal_page_first m235
_journal_page_last m236
_journal_paper_doi 10.1107/S1600536807066913
_journal_volume 64
_journal_year 2008
_chemical_formula_iupac '[Ni (C3 H10 N2)3] [Pt (C N)4]'
_chemical_formula_moiety 'C9 H30 N6 Ni 2+, C4 Pt1 N4 2-'
_chemical_formula_sum 'C13 H30 N10 Ni Pt'
_chemical_formula_weight 580.27
_chemical_name_systematic
;
Tris(propane-1,2-diamine-\k^2^N,N')nickel(II) tetracyanidoplatinate(II)
;
_space_group_IT_number 62
_symmetry_cell_setting orthorhombic
_symmetry_space_group_name_Hall '-P 2ac 2n'
_symmetry_space_group_name_H-M 'P n m a'
_atom_sites_solution_hydrogens geom
_atom_sites_solution_primary direct
_atom_sites_solution_secondary difmap
_audit_creation_method SHELXL-97
_cell_angle_alpha 90.00
_cell_angle_beta 90.00
_cell_angle_gamma 90.00
_cell_formula_units_Z 4
_cell_length_a 9.8206(18)
_cell_length_b 13.694(2)
_cell_length_c 16.261(3)
_cell_measurement_reflns_used 8000
_cell_measurement_temperature 220
_cell_measurement_theta_max 25.93
_cell_measurement_theta_min 2.42
_cell_volume 2186.8(7)
_computing_cell_refinement 'IPDS CELL (Stoe & Cie, 1999)'
_computing_data_collection 'IPDS EXPOSE (Stoe & Cie, 1999)'
_computing_data_reduction 'IPDS INTEGRATE (Stoe & Cie, 1999)'
_computing_molecular_graphics 'DIAMOND (Brandenburg, 2001)'
_computing_publication_material 'SHELXL97 (Sheldrick, 1997)'
_computing_structure_refinement 'SHELXL97 (Sheldrick, 1997)'
_computing_structure_solution 'SHELXS97 (Sheldrick, 1997)'
_diffrn_ambient_temperature 220
_diffrn_measured_fraction_theta_full 0.988
_diffrn_measured_fraction_theta_max 0.988
_diffrn_measurement_device_type 'Stoe IPDS'
_diffrn_measurement_method \f
_diffrn_radiation_monochromator graphite
_diffrn_radiation_source 'fine-focus sealed tube'
_diffrn_radiation_type MoK\a
_diffrn_radiation_wavelength 0.71073
_diffrn_reflns_av_R_equivalents 0.0882
_diffrn_reflns_av_sigmaI/netI 0.0414
_diffrn_reflns_limit_h_max 12
_diffrn_reflns_limit_h_min -12
_diffrn_reflns_limit_k_max 16
_diffrn_reflns_limit_k_min -16
_diffrn_reflns_limit_l_max 19
_diffrn_reflns_limit_l_min -19
_diffrn_reflns_number 15408
_diffrn_reflns_theta_full 25.93
_diffrn_reflns_theta_max 25.93
_diffrn_reflns_theta_min 2.42
_exptl_absorpt_coefficient_mu 7.268
_exptl_absorpt_correction_T_max 0.4464
_exptl_absorpt_correction_T_min 0.1038
_exptl_absorpt_correction_type numerical
_exptl_absorpt_process_details '(IPDS FACE; Stoe & Cie, 1999)'
_exptl_crystal_colour pink
_exptl_crystal_density_diffrn 1.762
_exptl_crystal_density_method 'not measured'
_exptl_crystal_description needle
_exptl_crystal_F_000 1136
_exptl_crystal_size_max 0.380
_exptl_crystal_size_mid 0.114
_exptl_crystal_size_min 0.057
_refine_diff_density_max 1.228
_refine_diff_density_min -1.919
_refine_ls_extinction_method none
_refine_ls_goodness_of_fit_ref 1.041
_refine_ls_hydrogen_treatment constr
_refine_ls_matrix_type full
_refine_ls_number_parameters 160
_refine_ls_number_reflns 2197
_refine_ls_number_restraints 0
_refine_ls_restrained_S_all 1.041
_refine_ls_R_factor_all 0.0458
_refine_ls_R_factor_gt 0.0344
_refine_ls_shift/su_max 0.000
_refine_ls_shift/su_mean 0.000
_refine_ls_structure_factor_coef Fsqd
_refine_ls_weighting_details 'calc w=1/[\s^2^(Fo^2^)+(0.0507P)^2^] where P=(Fo^2^+2Fc^2^)/3'
_refine_ls_weighting_scheme calc
_refine_ls_wR_factor_gt 0.0808
_refine_ls_wR_factor_ref 0.0845
_reflns_number_gt 1807
_reflns_number_total 2197
_reflns_threshold_expression I>2\s(I)
_cod_data_source_file hy2111.cif
_cod_data_source_block I
_cod_depositor_comments
;
The following automatic conversions were performed:
'_symmetry_cell_setting' value 'Orthorhombic' changed to 'orthorhombic'
according to '/home/saulius/struct/CIF-dictionaries/cif_core.dic'
dictionary named 'cif_core.dic' version 2.4.1 from 2010-06-29.

Automatic conversion script
Id: cif_fix_enum 1527 2010-12-29 10:47:43Z saulius 

The following automatic conversions were performed:

'_symmetry_cell_setting' value 'Orthorhombic' changed to
'orthorhombic' according to
/home/saulius/struct/CIF-dictionaries/cif_core.dic dictionary named
'cif_core.dic' version 2.4.1 from 2010-06-29.

Automatic conversion script
Id: cif_fix_values 1715 2011-07-08 13:25:40Z adriana 
;
_cod_database_code 2217132
_cod_database_fobs_code 2217132

loop_
_symmetry_equiv_pos_as_xyz
'x, y, z'
'-x+1/2, -y, z+1/2'
'x+1/2, -y+1/2, -z+1/2'
'-x, y+1/2, -z'
'-x, -y, -z'
'x-1/2, y, -z-1/2'
'-x-1/2, y-1/2, z-1/2'
'x, -y-1/2, z'

loop_
_atom_site_type_symbol
_atom_site_label
_atom_site_fract_x
_atom_site_fract_y
_atom_site_fract_z
_atom_site_U_iso_or_equiv
_atom_site_adp_type
_atom_site_calc_flag
_atom_site_refinement_flags
_atom_site_occupancy
_atom_site_disorder_assembly
_atom_site_disorder_group
Pt Pt 0.20444(3) 0.2500 0.07418(2) 0.04021(13) Uani d S 1 . .
Ni Ni 0.73154(10) 0.2500 0.02973(6) 0.0368(2) Uani d S 1 . .
C C1 0.1023(9) 0.2500 0.1776(5) 0.0475(19) Uani d S 1 . .
N N1 0.0397(9) 0.2500 0.2376(5) 0.072(2) Uani d S 1 . .
C C2 0.3067(9) 0.2500 -0.0318(7) 0.058(2) Uani d S 1 . .
N N2 0.3700(10) 0.2500 -0.0916(6) 0.079(3) Uani d S 1 . .
C C3 0.2044(8) 0.1040(6) 0.0754(5) 0.069(2) Uani d . 1 . .
N N3 0.2032(10) 0.0220(4) 0.0777(5) 0.106(3) Uani d . 1 . .
C C21 0.6124(10) 0.4305(6) 0.0987(7) 0.104(3) Uani d . 1 . .
H H21A 0.5531 0.4642 0.1370 0.124 Uiso calc PR 0.50 A 1
H H21B 0.6074 0.4631 0.0458 0.124 Uiso calc PR 0.50 A 1
H H21C 0.5802 0.4971 0.0931 0.124 Uiso calc PR 0.50 A 2
H H21D 0.5536 0.3967 0.1372 0.124 Uiso calc PR 0.50 A 2
N N10 0.8434(11) 0.3735(7) 0.0711(6) 0.048(2) Uani d P 0.50 B 1
H H10A 0.9198 0.3542 0.0970 0.058 Uiso calc PR 0.50 B 1
H H10B 0.8672 0.4112 0.0281 0.058 Uiso calc PR 0.50 B 1
N N20 0.5722(11) 0.3283(7) 0.0909(6) 0.051(2) Uani d P 0.50 B 1
H H20A 0.4945 0.3238 0.0617 0.062 Uiso calc PR 0.50 B 1
H H20B 0.5575 0.3024 0.1410 0.062 Uiso calc PR 0.50 B 1
C C11 0.7537(11) 0.4303(6) 0.1294(6) 0.085(3) Uani d . 1 B .
H H11A 0.7449 0.3821 0.1737 0.101 Uiso calc PR 0.50 C 1
H H11B 0.8156 0.4621 0.0905 0.101 Uiso calc PR 0.50 C 2
N N11 0.7811(10) 0.3348(8) 0.1363(6) 0.051(3) Uani d P 0.50 B 2
H H11C 0.7346 0.3108 0.1795 0.061 Uiso calc PR 0.50 B 2
H H11D 0.8704 0.3275 0.1471 0.061 Uiso calc PR 0.50 B 2
N N21 0.6087(10) 0.3743(6) 0.0070(6) 0.048(2) Uani d P 0.50 B 2
H H21E 0.6445 0.4121 -0.0328 0.057 Uiso calc PR 0.50 B 2
H H21F 0.5234 0.3572 -0.0071 0.057 Uiso calc PR 0.50 B 2
C C31 0.9053(10) 0.2500 -0.1186(6) 0.067(3) Uani d S 1 B 3
H H31 0.9357 0.3170 -0.1082 0.081 Uiso calc PR 0.50 B 3
C C41 0.7596(13) 0.2500 -0.1515(6) 0.087(4) Uani d S 1 B 3
H H41A 0.7236 0.1841 -0.1547 0.104 Uiso calc PR 0.50 B 3
H H41B 0.7551 0.2798 -0.2056 0.104 Uiso calc PR 0.50 B 3
N N30 0.8963(10) 0.1956(7) -0.0412(6) 0.047(2) Uani d P 0.50 B 3
H H30A 0.9746 0.2020 -0.0128 0.056 Uiso calc PR 0.50 B 3
H H30B 0.8835 0.1317 -0.0517 0.056 Uiso calc PR 0.50 B 3
N N40 0.6798(11) 0.3121(7) -0.0867(6) 0.047(2) Uani d P 0.50 B 3
H H40A 0.5895 0.3084 -0.0956 0.057 Uiso calc PR 0.50 B 3
H H40B 0.7054 0.3752 -0.0890 0.057 Uiso calc PR 0.50 B 3
C C32 0.9945(15) 0.2029(13) -0.1810(9) 0.089(5) Uani d P 0.50 B 3
H H32A 1.0867 0.2023 -0.1615 0.134 Uiso calc PR 0.50 B 3
H H32B 0.9898 0.2389 -0.2316 0.134 Uiso calc PR 0.50 B 3
H H32C 0.9644 0.1371 -0.1903 0.134 Uiso calc PR 0.50 B 3
C C12 0.808(3) 0.5133(17) 0.1769(16) 0.101(7) Uani d P 0.50 B 1
H H12A 0.9003 0.5003 0.1922 0.151 Uiso calc PR 0.50 B 1
H H12B 0.7537 0.5224 0.2255 0.151 Uiso calc PR 0.50 B 1
H H12C 0.8041 0.5714 0.1438 0.151 Uiso calc PR 0.50 B 1
C C13 0.721(3) 0.4965(18) 0.2020(17) 0.101(7) Uani d P 0.50 B 2
H H13A 0.8029 0.5079 0.2332 0.151 Uiso calc PR 0.50 B 2
H H13B 0.6546 0.4658 0.2364 0.151 Uiso calc PR 0.50 B 2
H H13C 0.6867 0.5576 0.1821 0.151 Uiso calc PR 0.50 B 2

loop_
_atom_site_aniso_label
_atom_site_aniso_U_11
_atom_site_aniso_U_22
_atom_site_aniso_U_33
_atom_site_aniso_U_12
_atom_site_aniso_U_13
_atom_site_aniso_U_23
Pt 0.0384(2) 0.02827(17) 0.0540(2) 0.000 -0.00989(13) 0.000
Ni 0.0390(5) 0.0239(5) 0.0476(5) 0.000 -0.0062(4) 0.000
C1 0.048(5) 0.040(4) 0.055(5) 0.000 -0.006(4) 0.000
N1 0.073(6) 0.080(7) 0.064(5) 0.000 -0.008(5) 0.000
C2 0.041(5) 0.064(6) 0.068(6) 0.000 -0.013(5) 0.000
N2 0.048(5) 0.117(9) 0.072(6) 0.000 0.005(4) 0.000
C3 0.076(6) 0.057(5) 0.074(4) 0.005(4) 0.001(4) -0.007(4)
N3 0.177(11) 0.016(3) 0.124(6) 0.004(4) 0.013(5) -0.014(3)
C21 0.080(6) 0.044(4) 0.187(10) 0.005(4) 0.037(7) -0.042(5)
N10 0.044(6) 0.033(5) 0.066(6) -0.005(4) -0.014(5) -0.007(5)
N20 0.050(6) 0.046(5) 0.057(6) 0.007(5) -0.007(5) -0.005(4)
C11 0.104(6) 0.053(5) 0.097(6) -0.021(5) 0.015(5) -0.033(4)
N11 0.053(7) 0.045(6) 0.053(5) 0.000(5) -0.008(5) -0.003(5)
N21 0.047(5) 0.026(4) 0.070(6) -0.002(4) -0.015(5) -0.001(4)
C31 0.055(6) 0.085(8) 0.063(6) 0.000 0.007(5) 0.000
C41 0.065(6) 0.153(13) 0.043(5) 0.000 0.006(5) 0.000
N30 0.047(6) 0.035(5) 0.058(5) -0.002(4) -0.011(4) 0.005(4)
N40 0.046(5) 0.036(5) 0.059(6) -0.001(4) -0.013(4) 0.007(4)
C32 0.054(8) 0.124(15) 0.091(10) 0.021(9) 0.018(8) -0.005(9)
C12 0.14(2) 0.057(9) 0.110(14) 0.000(12) -0.024(13) -0.020(9)
C13 0.14(2) 0.057(9) 0.110(14) 0.000(12) -0.024(13) -0.020(9)

loop_
_atom_type_symbol
_atom_type_description
_atom_type_scat_dispersion_real
_atom_type_scat_dispersion_imag
_atom_type_scat_source
C C 0.0033 0.0016 'International Tables Vol C Tables 4.2.6.8 and 6.1.1.4'
H H 0.0000 0.0000 'International Tables Vol C Tables 4.2.6.8 and 6.1.1.4'
N N 0.0061 0.0033 'International Tables Vol C Tables 4.2.6.8 and 6.1.1.4'
Ni Ni 0.3393 1.1124 'International Tables Vol C Tables 4.2.6.8 and 6.1.1.4'
Pt Pt -1.7033 8.3905 'International Tables Vol C Tables 4.2.6.8 and 6.1.1.4'

loop_
_geom_angle_atom_site_label_1
_geom_angle_atom_site_label_2
_geom_angle_atom_site_label_3
_geom_angle_site_symmetry_1
_geom_angle_site_symmetry_3
_geom_angle
_geom_angle_publ_flag
C1 Pt C2 . . 179.4(3) yes
C1 Pt C3 . 8_565 89.5(2) ?
C2 Pt C3 . 8_565 90.5(2) ?
C1 Pt C3 . . 89.5(2) yes
C2 Pt C3 . . 90.5(2) yes
C3 Pt C3 8_565 . 178.8(4) yes
N21 Ni N10 8_565 . 171.3(4) yes
N21 Ni N10 . 8_565 171.3(4) ?
N21 Ni N30 . 8_565 93.3(4) ?
N10 Ni N30 8_565 8_565 93.3(4) ?
N21 Ni N30 8_565 . 93.3(4) yes
N10 Ni N30 . . 93.3(4) yes
N21 Ni N40 . 8_565 91.7(4) ?
N10 Ni N40 8_565 8_565 95.0(4) ?
N30 Ni N40 8_565 8_565 80.8(4) ?
N21 Ni N40 8_565 . 91.7(4) yes
N10 Ni N40 . . 95.0(4) yes
N30 Ni N40 . . 80.8(4) yes
N21 Ni N11 . . 80.5(4) ?
N10 Ni N11 8_565 . 93.3(4) ?
N30 Ni N11 8_565 . 94.4(4) ?
N40 Ni N11 8_565 . 170.6(4) ?
N21 Ni N11 8_565 8_565 80.5(4) yes
N10 Ni N11 . 8_565 93.3(4) yes
N30 Ni N11 . 8_565 94.4(4) yes
N40 Ni N11 . 8_565 170.6(4) yes
N21 Ni N20 8_565 . 93.8(4) y
N10 Ni N20 . . 80.4(4) yes
N30 Ni N20 . . 170.1(4) yes
N40 Ni N20 . . 92.2(4) yes
N11 Ni N20 8_565 . 93.5(4) y
N21 Ni N20 . 8_565 93.8(4) ?
N10 Ni N20 8_565 8_565 80.4(4) ?
N30 Ni N20 8_565 8_565 170.1(4) ?
N40 Ni N20 8_565 8_565 92.2(4) ?
N11 Ni N20 . 8_565 93.5(4) ?
N1 C1 Pt . . 178.6(8) ?
N2 C2 Pt . . 177.6(8) ?
N3 C3 Pt . . 178.5(8) ?
N20 C21 C11 . . 106.4(8) ?
C11 C21 N21 . . 108.7(7) ?
N20 C21 H21A . . 110.4 ?
C11 C21 H21A . . 110.4 ?
N20 C21 H21B . . 110.4 ?
C11 C21 H21B . . 110.4 ?
H21A C21 H21B . . 108.6 ?
C11 C21 H21C . . 110.0 ?
N21 C21 H21C . . 110.0 ?
C11 C21 H21D . . 110.0 ?
N21 C21 H21D . . 110.0 ?
H21C C21 H21D . . 108.3 ?
C11 N10 Ni . . 107.8(7) ?
C11 N10 H10A . . 110.1 ?
Ni N10 H10A . . 110.1 ?
C11 N10 H10B . . 110.1 ?
Ni N10 H10B . . 110.1 ?
H10A N10 H10B . . 108.5 ?
C21 N20 Ni . . 108.8(7) ?
C21 N20 H20A . . 109.9 ?
Ni N20 H20A . . 109.9 ?
C21 N20 H20B . . 109.9 ?
Ni N20 H20B . . 109.9 ?
H20A N20 H20B . . 108.3 ?
N11 C11 C21 . . 102.7(8) ?
C21 C11 N10 . . 109.7(7) ?
N11 C11 C13 . . 124.0(13) ?
C21 C11 C13 . . 93.8(12) ?
C21 C11 C12 . . 120.9(13) ?
N10 C11 C12 . . 121.1(13) ?
C21 C11 H11A . . 99.6 ?
N10 C11 H11A . . 99.6 ?
C12 C11 H11A . . 99.6 ?
N11 C11 H11B . . 111.4 ?
C21 C11 H11B . . 111.4 ?
C13 C11 H11B . . 111.4 ?
C11 N11 Ni . . 114.6(7) ?
C11 N11 H11C . . 108.6 ?
Ni N11 H11C . . 108.6 ?
C11 N11 H11D . . 108.6 ?
Ni N11 H11D . . 108.6 ?
H11C N11 H11D . . 107.6 ?
C21 N21 Ni . . 101.6(6) ?
C21 N21 H21E . . 111.5 ?
Ni N21 H21E . . 111.5 ?
C21 N21 H21F . . 111.5 ?
Ni N21 H21F . . 111.5 ?
H21E N21 H21F . . 109.3 ?
N30 C31 C32 . . 113.6(8) ?
N30 C31 C41 . . 104.1(7) ?
C32 C31 C41 . . 108.2(9) ?
N30 C31 H31 . . 110.2 ?
C32 C31 H31 . . 110.2 ?
C41 C31 H31 . . 110.2 ?
C31 C41 N40 . . 103.5(7) ?
C31 C41 H41A . . 111.1 ?
N40 C41 H41A . . 111.1 ?
C31 C41 H41B . . 111.1 ?
N40 C41 H41B . . 111.1 ?
H41A C41 H41B . . 109.0 ?
C31 N30 Ni . . 109.5(6) ?
C31 N30 H30A . . 109.8 ?
Ni N30 H30A . . 109.8 ?
C31 N30 H30B . . 109.8 ?
Ni N30 H30B . . 109.8 ?
H30A N30 H30B . . 108.2 ?
C41 N40 Ni . . 105.2(6) ?
C41 N40 H40A . . 110.7 ?
Ni N40 H40A . . 110.7 ?
C41 N40 H40B . . 110.7 ?
Ni N40 H40B . . 110.7 ?
H40A N40 H40B . . 108.8 ?
C31 C32 H32A . . 109.5 ?
C31 C32 H32B . . 109.5 ?
H32A C32 H32B . . 109.5 ?
C31 C32 H32C . . 109.5 ?
H32A C32 H32C . . 109.5 ?
H32B C32 H32C . . 109.5 ?
C11 C12 H12A . . 109.5 ?
C11 C12 H12B . . 109.5 ?
H12A C12 H12B . . 109.5 ?
C11 C12 H12C . . 109.5 ?
H12A C12 H12C . . 109.5 ?
H12B C12 H12C . . 109.5 ?
C11 C13 H13A . . 109.5 ?
C11 C13 H13B . . 109.5 ?
H13A C13 H13B . . 109.5 ?
C11 C13 H13C . . 109.5 ?
H13A C13 H13C . . 109.5 ?
H13B C13 H13C . . 109.5 ?

loop_
_geom_bond_atom_site_label_1
_geom_bond_atom_site_label_2
_geom_bond_site_symmetry_2
_geom_bond_distance
_geom_bond_publ_flag
Pt C1 . 1.958(10) yes
Pt C2 . 1.995(11) yes
Pt C3 8_565 1.999(9) ?
Pt C3 . 1.999(9) yes
Ni N21 8_565 2.118(9) yes
Ni N21 . 2.118(9) ?
Ni N10 . 2.127(9) yes
Ni N10 8_565 2.127(9) ?
Ni N30 8_565 2.122(10) ?
Ni N30 . 2.122(10) yes
Ni N40 8_565 2.137(9) ?
Ni N40 . 2.137(9) yes
Ni N11 . 2.142(10) ?
Ni N11 8_565 2.142(10) yes
Ni N20 . 2.142(10) yes
Ni N20 8_565 2.142(10) ?
C1 N1 . 1.154(11) ?
C2 N2 . 1.154(13) ?
C3 N3 . 1.124(11) ?
C21 N20 . 1.460(13) ?
C21 C11 . 1.474(14) ?
C21 N21 . 1.679(13) ?
C21 H21A . 0.9700 ?
C21 H21B . 0.9700 ?
C21 H21C . 0.9700 ?
C21 H21D . 0.9700 ?
N10 C11 . 1.509(14) ?
N10 H10A . 0.9000 ?
N10 H10B . 0.9000 ?
N20 H20A . 0.9000 ?
N20 H20B . 0.9000 ?
C11 N11 . 1.340(13) ?
C11 C13 . 1.52(3) ?
C11 C12 . 1.47(2) ?
C11 H11A . 0.9800 ?
C11 H11B . 0.9800 ?
N11 H11C . 0.9000 ?
N11 H11D . 0.9000 ?
N21 H21E . 0.9000 ?
N21 H21F . 0.9000 ?
C31 N30 . 1.466(12) ?
C31 C32 . 1.487(16) ?
C31 C41 . 1.528(16) ?
C31 H31 . 0.9800 ?
C41 N40 . 1.565(13) ?
C41 H41A . 0.9700 ?
C41 H41B . 0.9700 ?
N30 H30A . 0.9000 ?
N30 H30B . 0.9000 ?
N40 H40A . 0.9000 ?
N40 H40B . 0.9000 ?
C32 H32A . 0.9600 ?
C32 H32B . 0.9600 ?
C32 H32C . 0.9600 ?
C12 H12A . 0.9600 ?
C12 H12B . 0.9600 ?
C12 H12C . 0.9600 ?
C13 H13A . 0.9600 ?
C13 H13B . 0.9600 ?
C13 H13C . 0.9600 ?

loop_
_geom_hbond_atom_site_label_D
_geom_hbond_atom_site_label_H
_geom_hbond_atom_site_label_A
_geom_hbond_site_symmetry_A
_geom_hbond_distance_DH
_geom_hbond_distance_HA
_geom_hbond_distance_DA
_geom_hbond_angle_DHA
_geom_hbond_publ_flag
N21 H21F N2 . 0.90 2.51 3.311(12) 148.2 y
N40 H40A N2 . 0.90 2.30 3.160(14) 159.9 y
N10 H10B N3 4_655 0.90 2.40 3.193(13) 147.8 y
N21 H21E N3 4_655 0.90 2.24 3.066(13) 151.7 y
N40 H40B N3 4_655 0.90 2.21 3.098(12) 169.3 y
N11 H11C N1 3 0.90 2.48 3.342(13) 159.4 y
N20 H20B N1 3 0.90 2.11 3.005(12) 174.4 y
N11 H11D N1 1_655 0.90 2.46 3.242(13) 145.3 y
N30 H30B N3 5_655 0.90 2.31 3.191(11) 166.4 y
